data_4068641
loop_
_publ_author_name
'Wu, Wei'
'Xu, Li'
'Shi, Jianwu'
'Qin, Xiling'
'Wang, Hua'

_publ_section_title
;
 &#x201C;One-Pot&#x201D; Reaction Involving Ring Formation of Silole,
 Thiophene Ring-Opening Alkynylation, and S&#x2212;S Coupling
;
_journal_issue 6
_journal_name_full Organometallics
_journal_page_first 1961
_journal_paper_doi 10.1021/om800994x
_journal_volume 28
_journal_year 2009
_chemical_formula_sum 'C20 H36 Br2 S2 Si4'
_chemical_formula_weight 612.79
_chemical_name_systematic
; 
 ? 
;
_space_group_IT_number 2
_symmetry_cell_setting triclinic
_symmetry_space_group_name_Hall '-P 1'
_symmetry_space_group_name_H-M 'P -1'
_atom_sites_solution_hydrogens geom
_atom_sites_solution_primary direct
_atom_sites_solution_secondary difmap
_audit_creation_method SHELXL-97
_cell_angle_alpha 82.785(9)
_cell_angle_beta 73.558(9)
_cell_angle_gamma 77.448(9)
_cell_formula_units_Z 2
_cell_length_a 10.817(6)
_cell_length_b 11.459(6)
_cell_length_c 13.176(7)
_cell_measurement_reflns_used 1896
_cell_measurement_temperature 296(2)
_cell_measurement_theta_max 23.78
_cell_measurement_theta_min 2.21
_cell_volume 1525.4(14)
_computing_cell_refinement 'Bruker SMART'
_computing_data_collection 'Bruker SMART'
_computing_data_reduction 'Bruker SAINT'
_computing_molecular_graphics 'Bruker SHELXTL'
_computing_publication_material 'Bruker SHELXTL'
_computing_structure_refinement 'SHELXL-97 (Sheldrick, 1997)'
_computing_structure_solution 'SHELXS-97 (Sheldrick, 1990)'
_diffrn_ambient_temperature 296(2)
_diffrn_measured_fraction_theta_full 0.983
_diffrn_measured_fraction_theta_max 0.983
_diffrn_measurement_device_type 'CCD area detector'
_diffrn_measurement_method 'phi and omega scans'
_diffrn_radiation_monochromator graphite
_diffrn_radiation_source 'fine-focus sealed tube'
_diffrn_radiation_type MoK\a
_diffrn_radiation_wavelength 0.71073
_diffrn_reflns_av_R_equivalents 0.0297
_diffrn_reflns_av_sigmaI/netI 0.0808
_diffrn_reflns_limit_h_max 13
_diffrn_reflns_limit_h_min -13
_diffrn_reflns_limit_k_max 10
_diffrn_reflns_limit_k_min -14
_diffrn_reflns_limit_l_max 16
_diffrn_reflns_limit_l_min -15
_diffrn_reflns_number 8137
_diffrn_reflns_theta_full 26.00
_diffrn_reflns_theta_max 26.00
_diffrn_reflns_theta_min 1.62
_exptl_absorpt_coefficient_mu 2.957
_exptl_absorpt_correction_T_max 0.7179
_exptl_absorpt_correction_T_min 0.6181
_exptl_absorpt_correction_type none
_exptl_crystal_density_diffrn 1.334
_exptl_crystal_density_meas 0
_exptl_crystal_density_method 'not measured'
_exptl_crystal_F_000 628
_exptl_crystal_size_max 0.18
_exptl_crystal_size_mid 0.14
_exptl_crystal_size_min 0.12
_refine_diff_density_max 0.512
_refine_diff_density_min -0.419
_refine_diff_density_rms 0.069
_refine_ls_extinction_method none
_refine_ls_goodness_of_fit_ref 0.997
_refine_ls_hydrogen_treatment mixed
_refine_ls_matrix_type full
_refine_ls_number_parameters 253
_refine_ls_number_reflns 5898
_refine_ls_number_restraints 0
_refine_ls_restrained_S_all 0.997
_refine_ls_R_factor_all 0.1080
_refine_ls_R_factor_gt 0.0428
_refine_ls_shift/su_max 0.000
_refine_ls_shift/su_mean 0.000
_refine_ls_structure_factor_coef Fsqd
_refine_ls_weighting_details 'calc w=1/[\s^2^(Fo^2^)+(0.0220P)^2^+0.0000P] where P=(Fo^2^+2Fc^2^)/3'
_refine_ls_weighting_scheme calc
_refine_ls_wR_factor_gt 0.0757
_refine_ls_wR_factor_ref 0.0827
_reflns_number_gt 3261
_reflns_number_total 5898
_reflns_threshold_expression >2sigma(I)
_cod_data_source_file om800994x_si_003.cif
_cod_data_source_block mpt6781
_cod_depositor_comments
;
The following automatic conversions were performed:

'_symmetry_cell_setting' value 'Triclinic' changed to 'triclinic'
according to /home/saulius/struct/CIF-dictionaries/cif_core.dic
dictionary named 'cif_core.dic' version 2.4.2 from 2011-04-26.

Automatic conversion script
Id: cif_fix_values 1715 2011-07-08 13:25:40Z adriana 
;
_cod_original_sg_symbol_H-M P-1
_cod_database_code 4068641

loop_
_symmetry_equiv_pos_as_xyz
'x, y, z'
'-x, -y, -z'

loop_
_atom_site_label
_atom_site_type_symbol
_atom_site_fract_x
_atom_site_fract_y
_atom_site_fract_z
_atom_site_U_iso_or_equiv
_atom_site_adp_type
_atom_site_occupancy
_atom_site_symmetry_multiplicity
_atom_site_calc_flag
_atom_site_refinement_flags
Br1 Br 0.17667(4) 0.35500(4) 0.26664(4) 0.07407(17) Uani 1 1 d .
Br2 Br -0.08239(5) 0.64586(4) 0.13357(3) 0.07493(17) Uani 1 1 d .
S1 S -0.05594(9) 0.20888(8) 0.11328(7) 0.0488(3) Uani 1 1 d .
S2 S -0.23555(10) 0.58568(8) 0.47313(7) 0.0525(3) Uani 1 1 d .
Si2 Si 0.23881(11) 0.10310(10) 0.10464(8) 0.0561(3) Uani 1 1 d .
Si3 Si -0.24552(12) 0.83888(9) 0.35152(9) 0.0563(3) Uani 1 1 d .
Si4 Si -0.19855(12) 0.30851(9) 0.50525(8) 0.0559(3) Uani 1 1 d .
Si1 Si -0.32547(11) 0.37668(12) 0.17044(9) 0.0672(4) Uani 1 1 d .
C3 C -0.0803(3) 0.3720(3) 0.2351(2) 0.0397(9) Uani 1 1 d .
C1 C 0.0840(3) 0.2158(3) 0.1473(3) 0.0431(9) Uani 1 1 d .
C8 C -0.1798(3) 0.4491(3) 0.4171(3) 0.0456(9) Uani 1 1 d .
C4 C -0.1537(3) 0.3277(3) 0.1845(3) 0.0438(9) Uani 1 1 d .
C20 C -0.3190(5) 0.8827(4) 0.4902(3) 0.0843(15) Uani 1 1 d .
H20A H -0.3941 0.8462 0.5217 0.126 Uiso 1 1 calc R
H20B H -0.3456 0.9683 0.4901 0.126 Uiso 1 1 calc R
H20C H -0.2553 0.8564 0.5303 0.126 Uiso 1 1 calc R
C7 C -0.1327(3) 0.4691(3) 0.3091(3) 0.0419(9) Uani 1 1 d .
C5 C -0.1984(4) 0.6711(3) 0.3559(3) 0.0487(10) Uani 1 1 d .
C6 C -0.1427(4) 0.5929(3) 0.2775(3) 0.0470(10) Uani 1 1 d .
C2 C 0.0528(4) 0.3092(3) 0.2110(3) 0.0469(10) Uani 1 1 d .
C14 C 0.2046(4) -0.0037(4) 0.0248(3) 0.0781(14) Uani 1 1 d .
H14A H 0.1361 -0.0433 0.0680 0.117 Uiso 1 1 calc R
H14B H 0.2827 -0.0622 0.0002 0.117 Uiso 1 1 calc R
H14C H 0.1773 0.0395 -0.0350 0.117 Uiso 1 1 calc R
C17 C -0.0692(5) 0.1797(3) 0.4559(3) 0.0896(16) Uani 1 1 d .
H17A H -0.0736 0.1633 0.3874 0.134 Uiso 1 1 calc R
H17B H -0.0817 0.1107 0.5043 0.134 Uiso 1 1 calc R
H17C H 0.0152 0.1978 0.4501 0.134 Uiso 1 1 calc R
C16 C -0.1930(5) 0.3395(4) 0.6384(3) 0.0828(14) Uani 1 1 d .
H16A H -0.2617 0.4058 0.6642 0.124 Uiso 1 1 calc R
H16B H -0.1094 0.3589 0.6338 0.124 Uiso 1 1 calc R
H16C H -0.2049 0.2700 0.6863 0.124 Uiso 1 1 calc R
C13 C 0.2817(5) 0.0213(4) 0.2240(3) 0.0911(15) Uani 1 1 d .
H13A H 0.2990 0.0763 0.2652 0.137 Uiso 1 1 calc R
H13B H 0.3584 -0.0397 0.2029 0.137 Uiso 1 1 calc R
H13C H 0.2098 -0.0150 0.2658 0.137 Uiso 1 1 calc R
C19 C -0.3704(4) 0.8863(4) 0.2757(3) 0.0779(13) Uani 1 1 d .
H19A H -0.4453 0.8502 0.3094 0.117 Uiso 1 1 calc R
H19B H -0.3337 0.8614 0.2047 0.117 Uiso 1 1 calc R
H19C H -0.3968 0.9720 0.2735 0.117 Uiso 1 1 calc R
C11 C -0.3143(5) 0.4152(6) 0.0276(4) 0.136(2) Uani 1 1 d .
H11A H -0.4011 0.4404 0.0179 0.204 Uiso 1 1 calc R
H11B H -0.2699 0.3462 -0.0117 0.204 Uiso 1 1 calc R
H11C H -0.2662 0.4791 0.0027 0.204 Uiso 1 1 calc R
C10 C -0.4098(4) 0.2471(4) 0.2145(4) 0.1077(18) Uani 1 1 d .
H10A H -0.4985 0.2700 0.2089 0.161 Uiso 1 1 calc R
H10B H -0.4103 0.2222 0.2870 0.161 Uiso 1 1 calc R
H10C H -0.3643 0.1820 0.1706 0.161 Uiso 1 1 calc R
C9 C -0.4179(4) 0.5070(4) 0.2487(4) 0.1129(19) Uani 1 1 d .
H9A H -0.5054 0.5280 0.2401 0.169 Uiso 1 1 calc R
H9B H -0.3744 0.5739 0.2242 0.169 Uiso 1 1 calc R
H9C H -0.4217 0.4866 0.3223 0.169 Uiso 1 1 calc R
C12 C 0.3720(4) 0.1799(4) 0.0244(3) 0.0836(14) Uani 1 1 d .
H12A H 0.3878 0.2346 0.0667 0.125 Uiso 1 1 calc R
H12B H 0.3466 0.2234 -0.0360 0.125 Uiso 1 1 calc R
H12C H 0.4506 0.1216 0.0008 0.125 Uiso 1 1 calc R
C18 C -0.1000(4) 0.9071(4) 0.2874(3) 0.0866(15) Uani 1 1 d .
H18A H -0.1254 0.9928 0.2862 0.130 Uiso 1 1 calc R
H18B H -0.0639 0.8831 0.2161 0.130 Uiso 1 1 calc R
H18C H -0.0353 0.8808 0.3266 0.130 Uiso 1 1 calc R
C15 C -0.3594(5) 0.2722(4) 0.5128(4) 0.1054(17) Uani 1 1 d .
H15A H -0.3612 0.2551 0.4438 0.158 Uiso 1 1 calc R
H15B H -0.4279 0.3392 0.5372 0.158 Uiso 1 1 calc R
H15C H -0.3728 0.2034 0.5613 0.158 Uiso 1 1 calc R

loop_
_atom_site_aniso_label
_atom_site_aniso_U_11
_atom_site_aniso_U_22
_atom_site_aniso_U_33
_atom_site_aniso_U_23
_atom_site_aniso_U_13
_atom_site_aniso_U_12
Br1 0.0587(3) 0.0847(3) 0.0904(3) -0.0421(3) -0.0344(2) 0.0019(3)
Br2 0.0954(4) 0.0639(3) 0.0464(2) -0.0010(2) -0.0028(2) 0.0023(3)
S1 0.0476(6) 0.0491(6) 0.0506(6) -0.0196(5) -0.0182(5) 0.0052(5)
S2 0.0684(7) 0.0396(6) 0.0441(6) -0.0120(5) -0.0126(5) 0.0032(5)
Si2 0.0465(7) 0.0602(7) 0.0570(7) -0.0241(6) -0.0162(6) 0.0146(6)
Si3 0.0652(8) 0.0381(6) 0.0626(7) -0.0075(6) -0.0213(6) 0.0045(6)
Si4 0.0702(9) 0.0410(7) 0.0513(7) -0.0056(5) -0.0136(6) -0.0015(6)
Si1 0.0446(7) 0.0794(9) 0.0764(8) -0.0243(7) -0.0244(6) 0.0127(7)
C3 0.044(2) 0.035(2) 0.036(2) -0.0099(17) -0.0094(18) 0.0013(19)
C1 0.042(2) 0.046(2) 0.042(2) -0.0116(18) -0.0156(17) 0.0006(19)
C8 0.049(2) 0.036(2) 0.049(2) -0.0122(18) -0.0139(19) 0.0045(19)
C4 0.041(2) 0.043(2) 0.043(2) -0.0146(18) -0.0068(18) 0.0036(19)
C20 0.116(4) 0.055(3) 0.079(3) -0.027(2) -0.031(3) 0.011(3)
C7 0.041(2) 0.038(2) 0.045(2) -0.0111(18) -0.0117(18) 0.0024(18)
C5 0.055(3) 0.041(2) 0.047(2) -0.0085(19) -0.0120(19) -0.002(2)
C6 0.055(3) 0.043(2) 0.040(2) -0.0062(19) -0.0130(19) 0.000(2)
C2 0.046(2) 0.051(2) 0.043(2) -0.0114(19) -0.0155(18) 0.000(2)
C14 0.067(3) 0.077(3) 0.083(3) -0.044(3) -0.009(2) 0.007(3)
C17 0.122(4) 0.043(3) 0.077(3) -0.002(2) -0.011(3) 0.019(3)
C16 0.119(4) 0.063(3) 0.059(3) -0.003(2) -0.026(3) 0.000(3)
C13 0.095(4) 0.084(3) 0.084(3) -0.012(3) -0.041(3) 0.031(3)
C19 0.082(3) 0.069(3) 0.078(3) 0.006(3) -0.033(3) 0.005(3)
C11 0.086(4) 0.215(7) 0.095(4) 0.004(4) -0.056(3) 0.032(4)
C10 0.068(3) 0.127(5) 0.144(5) -0.043(4) -0.032(3) -0.030(4)
C9 0.054(3) 0.106(4) 0.176(5) -0.065(4) -0.040(3) 0.033(3)
C12 0.055(3) 0.106(4) 0.084(3) -0.036(3) -0.012(2) 0.007(3)
C18 0.098(4) 0.056(3) 0.107(4) -0.003(3) -0.036(3) -0.010(3)
C15 0.113(4) 0.093(4) 0.114(4) 0.015(3) -0.029(3) -0.042(4)

loop_
_atom_type_symbol
_atom_type_description
_atom_type_scat_dispersion_real
_atom_type_scat_dispersion_imag
_atom_type_scat_source
C C 0.0033 0.0016 'International Tables Vol C Tables 4.2.6.8 and 6.1.1.4'
H H 0.0000 0.0000 'International Tables Vol C Tables 4.2.6.8 and 6.1.1.4'
Si Si 0.0817 0.0704 'International Tables Vol C Tables 4.2.6.8 and 6.1.1.4'
S S 0.1246 0.1234 'International Tables Vol C Tables 4.2.6.8 and 6.1.1.4'
Br Br -0.2901 2.4595 'International Tables Vol C Tables 4.2.6.8 and 6.1.1.4'

loop_
_geom_angle_atom_site_label_1
_geom_angle_atom_site_label_2
_geom_angle_atom_site_label_3
_geom_angle
C4 S1 C1 95.57(17)
C5 S2 C8 95.70(17)
C1 Si2 C13 108.78(18)
C1 Si2 C12 109.66(19)
C13 Si2 C12 111.0(2)
C1 Si2 C14 107.13(18)
C13 Si2 C14 109.4(2)
C12 Si2 C14 110.76(18)
C20 Si3 C19 109.2(2)
C20 Si3 C5 107.76(17)
C19 Si3 C5 108.24(18)
C20 Si3 C18 111.0(2)
C19 Si3 C18 110.1(2)
C5 Si3 C18 110.37(19)
C8 Si4 C15 108.6(2)
C8 Si4 C17 112.60(18)
C15 Si4 C17 108.5(2)
C8 Si4 C16 107.26(18)
C15 Si4 C16 109.9(2)
C17 Si4 C16 109.9(2)
C11 Si1 C9 110.2(3)
C11 Si1 C10 108.6(3)
C9 Si1 C10 110.3(2)
C11 Si1 C4 107.57(19)
C9 Si1 C4 112.39(19)
C10 Si1 C4 107.7(2)
C4 C3 C2 111.5(3)
C4 C3 C7 124.8(3)
C2 C3 C7 123.7(3)
C2 C1 S1 106.8(3)
C2 C1 Si2 131.5(3)
S1 C1 Si2 121.52(19)
C7 C8 S2 108.7(3)
C7 C8 Si4 132.4(3)
S2 C8 Si4 118.79(19)
C3 C4 S1 109.2(3)
C3 C4 Si1 133.6(3)
S1 C4 Si1 117.00(19)
Si3 C20 H20A 109.5
Si3 C20 H20B 109.5
H20A C20 H20B 109.5
Si3 C20 H20C 109.5
H20A C20 H20C 109.5
H20B C20 H20C 109.5
C8 C7 C6 112.1(3)
C8 C7 C3 123.6(3)
C6 C7 C3 124.3(3)
C6 C5 S2 106.7(3)
C6 C5 Si3 132.0(3)
S2 C5 Si3 121.10(19)
C5 C6 C7 116.8(3)
C5 C6 Br2 122.2(3)
C7 C6 Br2 121.0(3)
C1 C2 C3 116.8(3)
C1 C2 Br1 122.8(3)
C3 C2 Br1 120.4(3)
Si2 C14 H14A 109.5
Si2 C14 H14B 109.5
H14A C14 H14B 109.5
Si2 C14 H14C 109.5
H14A C14 H14C 109.5
H14B C14 H14C 109.5
Si4 C17 H17A 109.5
Si4 C17 H17B 109.5
H17A C17 H17B 109.5
Si4 C17 H17C 109.5
H17A C17 H17C 109.5
H17B C17 H17C 109.5
Si4 C16 H16A 109.5
Si4 C16 H16B 109.5
H16A C16 H16B 109.5
Si4 C16 H16C 109.5
H16A C16 H16C 109.5
H16B C16 H16C 109.5
Si2 C13 H13A 109.5
Si2 C13 H13B 109.5
H13A C13 H13B 109.5
Si2 C13 H13C 109.5
H13A C13 H13C 109.5
H13B C13 H13C 109.5
Si3 C19 H19A 109.5
Si3 C19 H19B 109.5
H19A C19 H19B 109.5
Si3 C19 H19C 109.5
H19A C19 H19C 109.5
H19B C19 H19C 109.5
Si1 C11 H11A 109.5
Si1 C11 H11B 109.5
H11A C11 H11B 109.5
Si1 C11 H11C 109.5
H11A C11 H11C 109.5
H11B C11 H11C 109.5
Si1 C10 H10A 109.5
Si1 C10 H10B 109.5
H10A C10 H10B 109.5
Si1 C10 H10C 109.5
H10A C10 H10C 109.5
H10B C10 H10C 109.5
Si1 C9 H9A 109.5
Si1 C9 H9B 109.5
H9A C9 H9B 109.5
Si1 C9 H9C 109.5
H9A C9 H9C 109.5
H9B C9 H9C 109.5
Si2 C12 H12A 109.5
Si2 C12 H12B 109.5
H12A C12 H12B 109.5
Si2 C12 H12C 109.5
H12A C12 H12C 109.5
H12B C12 H12C 109.5
Si3 C18 H18A 109.5
Si3 C18 H18B 109.5
H18A C18 H18B 109.5
Si3 C18 H18C 109.5
H18A C18 H18C 109.5
H18B C18 H18C 109.5
Si4 C15 H15A 109.5
Si4 C15 H15B 109.5
H15A C15 H15B 109.5
Si4 C15 H15C 109.5
H15A C15 H15C 109.5
H15B C15 H15C 109.5

loop_
_geom_bond_atom_site_label_1
_geom_bond_atom_site_label_2
_geom_bond_distance
Br1 C2 1.889(4)
Br2 C6 1.890(3)
S1 C4 1.729(3)
S1 C1 1.716(4)
S2 C5 1.716(4)
S2 C8 1.728(3)
Si2 C1 1.870(4)
Si2 C13 1.849(4)
Si2 C12 1.850(4)
Si2 C14 1.866(4)
Si3 C20 1.859(4)
Si3 C19 1.851(4)
Si3 C5 1.876(4)
Si3 C18 1.849(4)
Si4 C8 1.877(4)
Si4 C15 1.849(5)
Si4 C17 1.841(4)
Si4 C16 1.854(4)
Si1 C11 1.854(5)
Si1 C9 1.857(4)
Si1 C10 1.857(5)
Si1 C4 1.875(4)
C3 C4 1.375(4)
C3 C2 1.428(5)
C3 C7 1.482(4)
C1 C2 1.368(4)
C8 C7 1.377(4)
C20 H20A 0.9600
C20 H20B 0.9600
C20 H20C 0.9600
C7 C6 1.417(5)
C5 C6 1.372(4)
C14 H14A 0.9600
C14 H14B 0.9600
C14 H14C 0.9600
C17 H17A 0.9600
C17 H17B 0.9600
C17 H17C 0.9600
C16 H16A 0.9600
C16 H16B 0.9600
C16 H16C 0.9600
C13 H13A 0.9600
C13 H13B 0.9600
C13 H13C 0.9600
C19 H19A 0.9600
C19 H19B 0.9600
C19 H19C 0.9600
C11 H11A 0.9600
C11 H11B 0.9600
C11 H11C 0.9600
C10 H10A 0.9600
C10 H10B 0.9600
C10 H10C 0.9600
C9 H9A 0.9600
C9 H9B 0.9600
C9 H9C 0.9600
C12 H12A 0.9600
C12 H12B 0.9600
C12 H12C 0.9600
C18 H18A 0.9600
C18 H18B 0.9600
C18 H18C 0.9600
C15 H15A 0.9600
C15 H15B 0.9600
C15 H15C 0.9600
